data_1545667
loop_
_publ_author_name
'Tanaka, Mirai'
'Muraoka, Shunsuke'
'Matsui, Yasunori'
'Ohta, Eisuke'
'Ogaki, Takuya'
'Mizuno, Kazuhiko'
'Ikeda, Hiroshi'

_publ_section_title
;
 Cooperative Effects of o- and m-Methyl Groups on the Intramolecular
 Charge-Transfer Emission Properties of Dibenzoylmethanatoboron
 Difluorides
;
_journal_name_full 'Photochem. Photobiol. Sci.'
_journal_paper_doi 10.1039/C7PP00005G
_journal_year 2017
_chemical_formula_sum 'C16 H13 B F2 O2'
_chemical_formula_weight 286.07
_chemical_melting_point 179.5(5)
_chemical_name_common m-tolBF2
_chemical_name_systematic
; 
 ? 
;
_space_group_IT_number 14
_symmetry_cell_setting monoclinic
_symmetry_space_group_name_Hall '-P 2ybc'
_symmetry_space_group_name_H-M 'P 1 21/c 1'
_atom_sites_solution_hydrogens geom
_atom_sites_solution_primary direct
_atom_sites_solution_secondary difmap
_audit_creation_method SHELXL-97
_audit_update_record
;
2016-12-23 deposited with the CCDC.
2017-03-31 downloaded from the CCDC.
;
_cell_angle_alpha 90.00
_cell_angle_beta 102.928(5)
_cell_angle_gamma 90.00
_cell_formula_units_Z 4
_cell_length_a 7.1998(17)
_cell_length_b 14.199(3)
_cell_length_c 14.276(4)
_cell_measurement_reflns_used 4740
_cell_measurement_temperature 296(2)
_cell_measurement_theta_max 27.44
_cell_measurement_theta_min 3.22
_cell_volume 1422.4(6)
_computing_molecular_graphics 'Yadokari-XG 2009 (Wakita Nemoto et al., 2009)'
_computing_publication_material 'Yadokari-XG 2009 (Wakita Nemoto et al., 2009)'
_computing_structure_refinement 'SHELXL-97 (Sheldrick, 1997)'
_computing_structure_solution 'SHELXS-97 (Sheldrick, 1990)'
_diffrn_ambient_temperature 296(2)
_diffrn_measured_fraction_theta_full 0.984
_diffrn_measured_fraction_theta_max 0.984
_diffrn_measurement_device_type 'Rigaku R-AXIS RAPID'
_diffrn_measurement_method /w
_diffrn_radiation_monochromator graphite
_diffrn_radiation_source 'fine-focus sealed tube'
_diffrn_radiation_type MoK\a
_diffrn_radiation_wavelength 0.71075
_diffrn_reflns_av_R_equivalents 0.0870
_diffrn_reflns_av_sigmaI/netI 0.0785
_diffrn_reflns_limit_h_max 9
_diffrn_reflns_limit_h_min -8
_diffrn_reflns_limit_k_max 18
_diffrn_reflns_limit_k_min -18
_diffrn_reflns_limit_l_max 18
_diffrn_reflns_limit_l_min -18
_diffrn_reflns_number 21581
_diffrn_reflns_theta_full 27.47
_diffrn_reflns_theta_max 27.47
_diffrn_reflns_theta_min 3.22
_exptl_absorpt_coefficient_mu 0.103
_exptl_absorpt_correction_T_max 0.9697
_exptl_absorpt_correction_T_min 0.9502
_exptl_absorpt_correction_type multi-scan
_exptl_absorpt_process_details 'ABSCOR (Rigaku, 1995)'
_exptl_crystal_colour yellow
_exptl_crystal_density_diffrn 1.336
_exptl_crystal_density_meas ?
_exptl_crystal_density_method 'not measured'
_exptl_crystal_description block
_exptl_crystal_F_000 592
_exptl_crystal_size_max 0.50
_exptl_crystal_size_mid 0.40
_exptl_crystal_size_min 0.30
_refine_diff_density_max 0.322
_refine_diff_density_min -0.164
_refine_diff_density_rms 0.052
_refine_ls_extinction_coef 0.0000(16)
_refine_ls_extinction_expression Fc^*^=kFc[1+0.001xFc^2^\l^3^/sin(2\q)]^-1/4^
_refine_ls_extinction_method SHELXL
_refine_ls_goodness_of_fit_ref 0.801
_refine_ls_hydrogen_treatment mixed
_refine_ls_matrix_type full
_refine_ls_number_parameters 202
_refine_ls_number_reflns 3211
_refine_ls_number_restraints 0
_refine_ls_restrained_S_all 0.801
_refine_ls_R_factor_all 0.2200
_refine_ls_R_factor_gt 0.0788
_refine_ls_shift/su_max 0.423
_refine_ls_shift/su_mean 0.002
_refine_ls_structure_factor_coef Fsqd
_refine_ls_weighting_details 'calc w=1/[\s^2^(Fo^2^)+(0.1243P)^2^+0.0000P] where P=(Fo^2^+2Fc^2^)/3'
_refine_ls_weighting_scheme calc
_refine_ls_wR_factor_gt 0.2089
_refine_ls_wR_factor_ref 0.2597
_reflns_number_gt 805
_reflns_number_total 3211
_reflns_threshold_expression >2sigma(I)
_cod_data_source_file c7pp00005g2.cif
_cod_data_source_block m-tol
_cod_depositor_comments
;
The following automatic conversions were performed:

'_chemical_melting_point' value '179-180' was changed to '179.5(5)' -
the average value was taken and precision was estimated.

'_exptl_crystal_density_meas' value 'not measured' was changed to '?'
- the value is perceived as not measured.

Automatic conversion script
Id: cif_fix_values 4973 2017-02-22 13:04:09Z antanas 
;
_cod_original_sg_symbol_H-M 'P 21/c'
_cod_database_code 1545667

loop_
_symmetry_equiv_pos_as_xyz
'x, y, z'
'-x, y+1/2, -z+1/2'
'-x, -y, -z'
'x, -y-1/2, z-1/2'

loop_
_atom_site_label
_atom_site_type_symbol
_atom_site_fract_x
_atom_site_fract_y
_atom_site_fract_z
_atom_site_U_iso_or_equiv
_atom_site_adp_type
_atom_site_occupancy
_atom_site_symmetry_multiplicity
_atom_site_calc_flag
_atom_site_refinement_flags
_atom_site_disorder_assembly
_atom_site_disorder_group
C1 C 0.0582(5) 0.3009(2) 0.1412(2) 0.0867(9) Uani 1 1 d . . .
O1 O 0.3351(3) 0.20887(16) 0.18377(18) 0.1207(9) Uani 1 1 d . . .
O2 O 0.3345(4) 0.03701(16) 0.17845(18) 0.1244(10) Uani 1 1 d . . .
C21 C 0.0586(5) -0.0534(2) 0.1325(2) 0.0930(10) Uani 1 1 d . . .
C2 C 0.1494(5) 0.2080(2) 0.1596(2) 0.0880(9) Uani 1 1 d . . .
C3 C 0.1679(6) 0.3815(3) 0.1569(2) 0.1161(12) Uani 1 1 d . . .
H4 H 0.2992 0.3774 0.1797 0.139 Uiso 1 1 calc R . .
C4 C -0.1362(6) 0.3088(2) 0.1088(2) 0.1090(11) Uani 1 1 d . C .
H5 H -0.2121 0.2551 0.0991 0.131 Uiso 1 1 calc R . .
C5 C 0.1491(5) 0.0379(2) 0.1549(2) 0.0899(10) Uani 1 1 d . . .
F1 F 0.6012(3) 0.12363(15) 0.1769(2) 0.1840(12) Uani 1 1 d . . .
C7 C 0.0548(4) 0.1232(2) 0.1490(2) 0.0886(9) Uani 1 1 d . . .
H15 H -0.0776 0.1232 0.1374 0.106 Uiso 1 1 calc R . .
C22 C -0.1374(6) -0.0607(3) 0.1001(2) 0.1093(11) Uani 1 1 d . D .
H6 H -0.2113 -0.0063 0.0918 0.131 Uiso 1 1 calc R . .
F2 F 0.4906(3) 0.11926(15) 0.3126(2) 0.1655(11) Uani 1 1 d . . .
C9 C 0.0800(10) 0.4693(3) 0.1383(3) 0.150(2) Uani 1 1 d . . .
H7 H 0.1531 0.5239 0.1485 0.180 Uiso 1 1 calc R . .
C10 C -0.2178(8) 0.3967(4) 0.0909(3) 0.1307(14) Uani 1 1 d . . .
H16 H -0.3489 0.4017 0.0682 0.157 Uiso 0.50 1 calc PR A 1
C11 C -0.2256(8) -0.1484(4) 0.0798(3) 0.1305(14) Uani 1 1 d . . .
H17 H -0.3571 -0.1528 0.0582 0.157 Uiso 0.50 1 calc PR B 2
C12 C -0.1111(11) 0.4752(4) 0.1057(3) 0.152(2) Uani 1 1 d . C .
H8 H -0.1689 0.5339 0.0934 0.182 Uiso 1 1 calc R . .
C13 C 0.1642(7) -0.1351(3) 0.1457(3) 0.1309(14) Uani 1 1 d . D .
H9 H 0.2955 -0.1321 0.1687 0.157 Uiso 1 1 calc R . .
C14 C -0.1145(12) -0.2277(4) 0.0922(4) 0.169(3) Uani 1 1 d . D .
H10 H -0.1714 -0.2864 0.0779 0.203 Uiso 1 1 calc R . .
B1 B 0.4456(6) 0.1223(4) 0.2123(4) 0.1243(15) Uani 1 1 d . . .
C16 C 0.0752(11) -0.2223(4) 0.1248(4) 0.169(2) Uani 1 1 d . . .
H11 H 0.1479 -0.2771 0.1334 0.203 Uiso 1 1 calc R D .
C23 C -0.4051(14) 0.4106(5) 0.0585(7) 0.169(4) Uani 0.50 1 d P C 2
H18 H -0.4423 0.4672 0.0863 0.253 Uiso 0.50 1 calc PR C 2
H19 H -0.4739 0.3581 0.0761 0.253 Uiso 0.50 1 calc PR C 2
H20 H -0.4333 0.4166 -0.0102 0.253 Uiso 0.50 1 calc PR C 2
C24 C -0.4141(12) -0.1638(5) 0.0560(6) 0.145(3) Uani 0.50 1 d P D 1
H21 H -0.4527 -0.1761 -0.0117 0.217 Uiso 0.50 1 calc PR D 1
H22 H -0.4799 -0.1092 0.0715 0.217 Uiso 0.50 1 calc PR D 1
H23 H -0.4446 -0.2171 0.0911 0.217 Uiso 0.50 1 calc PR D 1

loop_
_atom_site_aniso_label
_atom_site_aniso_U_11
_atom_site_aniso_U_22
_atom_site_aniso_U_33
_atom_site_aniso_U_23
_atom_site_aniso_U_13
_atom_site_aniso_U_12
C1 0.114(3) 0.078(2) 0.072(2) -0.0033(16) 0.0292(19) -0.008(2)
O1 0.0758(16) 0.134(2) 0.149(2) -0.0026(15) 0.0187(14) -0.0161(14)
O2 0.0794(16) 0.134(2) 0.158(2) -0.0007(15) 0.0229(15) 0.0214(14)
C21 0.112(3) 0.094(3) 0.077(2) -0.0028(18) 0.030(2) 0.009(2)
C2 0.079(2) 0.107(3) 0.080(2) -0.0039(17) 0.0222(17) -0.012(2)
C3 0.153(3) 0.110(3) 0.085(3) -0.006(2) 0.026(2) -0.022(3)
C4 0.119(3) 0.096(3) 0.114(3) 0.000(2) 0.029(2) 0.011(2)
C5 0.090(2) 0.096(3) 0.088(2) 0.0004(17) 0.0306(18) 0.009(2)
F1 0.0871(14) 0.229(3) 0.246(3) 0.0140(18) 0.0593(17) 0.0064(13)
C7 0.0692(17) 0.095(2) 0.103(2) 0.0007(18) 0.0220(15) -0.0030(19)
C22 0.140(3) 0.099(3) 0.099(3) -0.012(2) 0.048(2) -0.007(2)
F2 0.142(2) 0.189(2) 0.147(2) 0.0056(17) -0.0066(16) -0.0062(13)
C9 0.242(6) 0.097(4) 0.112(4) -0.005(3) 0.042(4) -0.034(4)
C10 0.152(4) 0.121(4) 0.119(4) 0.002(3) 0.031(3) 0.032(3)
C11 0.169(4) 0.125(4) 0.110(3) -0.029(3) 0.056(3) -0.044(3)
C12 0.253(7) 0.097(4) 0.106(4) 0.005(3) 0.042(4) 0.020(4)
C13 0.177(4) 0.113(3) 0.098(3) -0.005(2) 0.021(3) 0.031(3)
C14 0.307(9) 0.114(4) 0.094(4) -0.017(3) 0.061(5) -0.043(6)
B1 0.068(2) 0.159(4) 0.142(4) -0.001(4) 0.017(3) -0.002(3)
C16 0.290(8) 0.103(4) 0.107(4) -0.007(3) 0.031(5) 0.025(5)
C23 0.149(8) 0.139(7) 0.217(11) 0.007(6) 0.036(8) 0.038(6)
C24 0.129(6) 0.153(7) 0.150(8) -0.028(6) 0.027(6) -0.038(6)

loop_
_atom_type_symbol
_atom_type_description
_atom_type_scat_dispersion_real
_atom_type_scat_dispersion_imag
_atom_type_scat_source
C C 0.0033 0.0016 'International Tables Vol C Tables 4.2.6.8 and 6.1.1.4'
H H 0.0000 0.0000 'International Tables Vol C Tables 4.2.6.8 and 6.1.1.4'
B B 0.0013 0.0007 'International Tables Vol C Tables 4.2.6.8 and 6.1.1.4'
O O 0.0106 0.0060 'International Tables Vol C Tables 4.2.6.8 and 6.1.1.4'
F F 0.0171 0.0103 'International Tables Vol C Tables 4.2.6.8 and 6.1.1.4'

loop_
_geom_angle_atom_site_label_1
_geom_angle_atom_site_label_2
_geom_angle_atom_site_label_3
_geom_angle
C4 C1 C3 119.3(3)
C4 C1 C2 120.8(3)
C3 C1 C2 119.9(4)
C2 O1 B1 121.6(3)
C5 O2 B1 121.8(3)
C13 C21 C22 118.2(3)
C13 C21 C5 120.9(4)
C22 C21 C5 120.8(3)
O1 C2 C7 119.4(3)
O1 C2 C1 115.4(3)
C7 C2 C1 125.1(3)
C1 C3 C9 119.4(4)
C1 C4 C10 119.7(4)
O2 C5 C7 119.1(3)
O2 C5 C21 115.6(3)
C7 C5 C21 125.3(3)
C2 C7 C5 122.4(3)
C21 C22 C11 121.1(4)
C12 C9 C3 120.3(5)
C23 C10 C12 115.3(6)
C23 C10 C4 123.6(6)
C12 C10 C4 121.2(5)
C24 C11 C14 115.3(6)
C24 C11 C22 125.8(6)
C14 C11 C22 118.7(5)
C10 C12 C9 120.2(5)
C21 C13 C16 120.3(5)
C16 C14 C11 121.1(6)
F1 B1 F2 111.6(4)
F1 B1 O1 109.4(4)
F2 B1 O1 107.3(4)
F1 B1 O2 109.2(4)
F2 B1 O2 107.2(4)
O1 B1 O2 112.1(3)
C14 C16 C13 120.5(6)

loop_
_geom_bond_atom_site_label_1
_geom_bond_atom_site_label_2
_geom_bond_distance
C1 C4 1.377(4)
C1 C3 1.380(4)
C1 C2 1.471(4)
O1 C2 1.304(3)
O1 B1 1.471(5)
O2 C5 1.302(3)
O2 B1 1.472(5)
C21 C13 1.376(4)
C21 C22 1.387(4)
C21 C5 1.454(4)
C2 C7 1.376(3)
C3 C9 1.396(5)
C4 C10 1.378(5)
C5 C7 1.382(3)
F1 B1 1.328(5)
C22 C11 1.398(5)
F2 B1 1.397(6)
C9 C12 1.353(6)
C10 C23 1.339(8)
C10 C12 1.344(5)
C11 C24 1.342(7)
C11 C14 1.370(6)
C13 C16 1.395(5)
C14 C16 1.343(6)

loop_
_geom_torsion_atom_site_label_1
_geom_torsion_atom_site_label_2
_geom_torsion_atom_site_label_3
_geom_torsion_atom_site_label_4
_geom_torsion
B1 O1 C2 C7 -8.1(5)
B1 O1 C2 C1 174.7(3)
C4 C1 C2 O1 175.6(3)
C3 C1 C2 O1 -4.8(4)
C4 C1 C2 C7 -1.4(5)
C3 C1 C2 C7 178.2(3)
C4 C1 C3 C9 -1.0(5)
C2 C1 C3 C9 179.4(3)
C3 C1 C4 C10 1.2(5)
C2 C1 C4 C10 -179.1(3)
B1 O2 C5 C7 9.0(5)
B1 O2 C5 C21 -173.8(3)
C13 C21 C5 O2 6.6(4)
C22 C21 C5 O2 -175.5(3)
C13 C21 C5 C7 -176.4(3)
C22 C21 C5 C7 1.5(5)
O1 C2 C7 C5 -5.7(5)
C1 C2 C7 C5 171.2(3)
O2 C5 C7 C2 5.3(5)
C21 C5 C7 C2 -171.7(3)
C13 C21 C22 C11 -1.1(5)
C5 C21 C22 C11 -179.0(3)
C1 C3 C9 C12 0.3(7)
C1 C4 C10 C23 179.3(6)
C1 C4 C10 C12 -0.9(6)
C21 C22 C11 C24 174.1(6)
C21 C22 C11 C14 -0.1(6)
C23 C10 C12 C9 -180.0(6)
C4 C10 C12 C9 0.2(8)
C3 C9 C12 C10 0.1(8)
C22 C21 C13 C16 1.4(5)
C5 C21 C13 C16 179.3(4)
C24 C11 C14 C16 -173.7(6)
C22 C11 C14 C16 1.1(8)
C2 O1 B1 F1 141.3(4)
C2 O1 B1 F2 -97.4(4)
C2 O1 B1 O2 20.0(6)
C5 O2 B1 F1 -142.0(4)
C5 O2 B1 F2 97.0(4)
C5 O2 B1 O1 -20.5(6)
C11 C14 C16 C13 -0.8(9)
C21 C13 C16 C14 -0.5(8)
